data_4117500
loop_
_publ_author_name
'Donald J. Knobloch'
'Scott P. Semproni'
'Emil Lobkovsky'
'Paul J. Chirik'

_publ_section_title
;
 Studies into the Mechanism of CO-Induced N2 Cleavage Promoted by an
 Ansa-Hafnocene Complex and C-C Bond Formation from an Observed
 Intermediate
;
_journal_name_full 'Journal of the American Chemical Society'
_journal_page_first 3377
_journal_page_last 3386
_journal_paper_doi 10.1021/ja208562d
_journal_volume 134
_journal_year 2012
_chemical_formula_moiety 'C42 H60 Hf2 N2 O3 Si2, 0.5(C6 H6)'
_chemical_formula_sum 'C45 H63 Hf2 N2 O3 Si2'
_chemical_formula_weight 1093.13
_chemical_name_systematic
; 
 ? 
;
_space_group_IT_number 2
_symmetry_cell_setting triclinic
_symmetry_space_group_name_Hall '-P 1'
_symmetry_space_group_name_H-M 'P -1'
_atom_sites_solution_hydrogens geom
_atom_sites_solution_primary direct
_atom_sites_solution_secondary difmap
_audit_creation_method SHELXL-97
_cell_angle_alpha 85.677(3)
_cell_angle_beta 87.437(3)
_cell_angle_gamma 68.155(3)
_cell_formula_units_Z 2
_cell_length_a 9.3309(7)
_cell_length_b 10.2407(8)
_cell_length_c 24.575(2)
_cell_measurement_reflns_used 9864
_cell_measurement_temperature 173(2)
_cell_measurement_theta_max 36.49
_cell_measurement_theta_min 2.48
_cell_volume 2173.1(3)
_computing_cell_refinement 'Bruker SAINT+'
_computing_data_collection 'Bruker APEX2'
_computing_data_reduction 'Bruker SAINT+'
_computing_molecular_graphics 'Bruker SHELXTL'
_computing_publication_material 'Bruker SHELXTL'
_computing_structure_refinement 'SHELXL-97 (Sheldrick, 1997)'
_computing_structure_solution 'SHELXS-97 (Sheldrick, 1990)'
_diffrn_ambient_temperature 173(2)
_diffrn_measured_fraction_theta_full 0.990
_diffrn_measured_fraction_theta_max 0.990
_diffrn_measurement_device_type 'Bruker X8 APEX II diffractometer'
_diffrn_measurement_method 'phi and omega scans'
_diffrn_radiation_monochromator graphite
_diffrn_radiation_source 'fine-focus sealed tube'
_diffrn_radiation_type MoK\a
_diffrn_radiation_wavelength 0.71073
_diffrn_reflns_av_R_equivalents 0.0218
_diffrn_reflns_av_sigmaI/netI 0.0276
_diffrn_reflns_limit_h_max 13
_diffrn_reflns_limit_h_min -12
_diffrn_reflns_limit_k_max 14
_diffrn_reflns_limit_k_min -14
_diffrn_reflns_limit_l_max 35
_diffrn_reflns_limit_l_min -35
_diffrn_reflns_number 37372
_diffrn_reflns_theta_full 30.51
_diffrn_reflns_theta_max 30.51
_diffrn_reflns_theta_min 1.66
_diffrn_standards_number 0
_exptl_absorpt_coefficient_mu 4.870
_exptl_absorpt_correction_T_max 0.6416
_exptl_absorpt_correction_T_min 0.3228
_exptl_absorpt_correction_type multi-scan
_exptl_absorpt_process_details SADABS
_exptl_crystal_colour yellow
_exptl_crystal_density_diffrn 1.671
_exptl_crystal_description block
_exptl_crystal_F_000 1086
_exptl_crystal_size_max 0.30
_exptl_crystal_size_mid 0.15
_exptl_crystal_size_min 0.10
_refine_diff_density_max 0.711
_refine_diff_density_min -0.547
_refine_diff_density_rms 0.097
_refine_ls_extinction_method none
_refine_ls_goodness_of_fit_ref 1.017
_refine_ls_hydrogen_treatment riding
_refine_ls_matrix_type full
_refine_ls_number_parameters 505
_refine_ls_number_reflns 13133
_refine_ls_number_restraints 0
_refine_ls_restrained_S_all 1.017
_refine_ls_R_factor_all 0.0266
_refine_ls_R_factor_gt 0.0199
_refine_ls_shift/su_max 0.010
_refine_ls_shift/su_mean 0.000
_refine_ls_structure_factor_coef Fsqd
_refine_ls_weighting_details 'calc w=1/[\s^2^(Fo^2^)+(0.0169P)^2^+1.1450P] where P=(Fo^2^+2Fc^2^)/3'
_refine_ls_weighting_scheme calc
_refine_ls_wR_factor_gt 0.0414
_refine_ls_wR_factor_ref 0.0440
_reflns_number_gt 11318
_reflns_number_total 13133
_reflns_threshold_expression >2sigma(I)
_cod_data_source_file ja208562d_si_002_3.cif
_cod_data_source_block djk33
_cod_database_code 4117500

loop_
_symmetry_equiv_pos_as_xyz
'x, y, z'
'-x, -y, -z'

loop_
_atom_site_label
_atom_site_type_symbol
_atom_site_fract_x
_atom_site_fract_y
_atom_site_fract_z
_atom_site_U_iso_or_equiv
_atom_site_adp_type
_atom_site_occupancy
_atom_site_symmetry_multiplicity
_atom_site_calc_flag
_atom_site_refinement_flags
Hf1 Hf 0.642987(9) 1.219262(8) 0.343648(3) 0.01527(2) Uani 1 1 d .
Hf2 Hf 0.527458(9) 1.258221(8) 0.189448(3) 0.01513(2) Uani 1 1 d .
Si1 Si 0.74028(7) 1.47361(6) 0.38142(3) 0.02143(12) Uani 1 1 d .
Si2 Si 0.77288(7) 1.05504(6) 0.10193(3) 0.02133(12) Uani 1 1 d .
O1 O 0.5492(2) 0.84491(19) 0.41236(9) 0.0442(5) Uani 1 1 d .
O2 O 0.0514(2) 1.5812(3) 0.19753(11) 0.0735(8) Uani 1 1 d .
O3 O 0.57860(15) 1.23708(13) 0.26712(6) 0.0177(3) Uani 1 1 d .
N1 N 0.6184(2) 1.02887(19) 0.37086(8) 0.0245(4) Uani 1 1 d .
N2 N 0.3075(2) 1.41983(19) 0.18992(8) 0.0256(4) Uani 1 1 d .
C1 C 0.9393(2) 1.0490(2) 0.36286(9) 0.0192(4) Uani 1 1 d .
C2 C 0.9262(2) 1.1014(2) 0.30775(9) 0.0191(4) Uani 1 1 d .
H2A H 0.9591 1.0427 0.2754 0.023 Uiso 1 1 calc R
C3 C 0.8793(2) 1.2502(2) 0.30628(9) 0.0194(4) Uani 1 1 d .
H3A H 0.8835 1.3115 0.2731 0.023 Uiso 1 1 calc R
C4 C 0.8596(2) 1.2933(2) 0.36040(9) 0.0196(4) Uani 1 1 d .
C5 C 0.8931(2) 1.1672(2) 0.39478(9) 0.0195(4) Uani 1 1 d .
H5A H 0.9007 1.1620 0.4354 0.023 Uiso 1 1 calc R
C6 C 0.5552(2) 1.4405(2) 0.39041(9) 0.0207(4) Uani 1 1 d .
C7 C 0.5337(3) 1.3386(2) 0.43036(9) 0.0221(4) Uani 1 1 d .
C8 C 0.4134(3) 1.2993(2) 0.41346(9) 0.0233(5) Uani 1 1 d .
C9 C 0.3586(2) 1.3742(2) 0.36299(10) 0.0232(5) Uani 1 1 d .
C10 C 0.4433(2) 1.4616(2) 0.34896(9) 0.0207(4) Uani 1 1 d .
C11 C 0.5854(2) 1.4740(2) 0.13301(9) 0.0195(4) Uani 1 1 d .
C12 C 0.6873(2) 1.4202(2) 0.17675(9) 0.0202(4) Uani 1 1 d .
H12A H 0.7031 1.4772 0.2056 0.024 Uiso 1 1 calc R
C13 C 0.7797(2) 1.2774(2) 0.16881(9) 0.0189(4) Uani 1 1 d .
H13A H 0.8769 1.2218 0.1887 0.023 Uiso 1 1 calc R
C14 C 0.7348(2) 1.2391(2) 0.11963(9) 0.0193(4) Uani 1 1 d .
C15 C 0.6097(2) 1.3613(2) 0.09936(9) 0.0210(4) Uani 1 1 d .
H15A H 0.5597 1.3704 0.0634 0.025 Uiso 1 1 calc R
C16 C 0.6000(2) 1.0419(2) 0.13954(9) 0.0192(4) Uani 1 1 d .
C17 C 0.4432(3) 1.1248(2) 0.12427(10) 0.0231(4) Uani 1 1 d .
C18 C 0.3455(3) 1.1274(2) 0.16986(10) 0.0245(5) Uani 1 1 d .
C19 C 0.4371(3) 1.0500(2) 0.21434(10) 0.0232(5) Uani 1 1 d .
C20 C 0.5932(2) 0.9974(2) 0.19591(9) 0.0193(4) Uani 1 1 d .
C21 C 1.0154(2) 0.8969(2) 0.38461(9) 0.0221(4) Uani 1 1 d .
C22 C 0.9549(3) 0.8698(2) 0.44156(10) 0.0307(5) Uani 1 1 d .
H22A H 0.9716 0.9322 0.4668 0.046 Uiso 1 1 calc R
H22B H 1.0100 0.7714 0.4544 0.046 Uiso 1 1 calc R
H22C H 0.8442 0.8884 0.4400 0.046 Uiso 1 1 calc R
C23 C 1.1885(3) 0.8701(3) 0.38865(11) 0.0314(5) Uani 1 1 d .
H23A H 1.2292 0.8879 0.3526 0.047 Uiso 1 1 calc R
H23B H 1.2443 0.7720 0.4017 0.047 Uiso 1 1 calc R
H23C H 1.2021 0.9333 0.4143 0.047 Uiso 1 1 calc R
C24 C 0.9961(3) 0.7949(2) 0.34604(11) 0.0332(6) Uani 1 1 d .
H24A H 0.8859 0.8152 0.3415 0.050 Uiso 1 1 calc R
H24B H 1.0464 0.6980 0.3613 0.050 Uiso 1 1 calc R
H24C H 1.0434 0.8062 0.3105 0.050 Uiso 1 1 calc R
C25 C 0.6093(3) 1.2919(2) 0.48496(9) 0.0277(5) Uani 1 1 d .
H25A H 0.5381 1.3422 0.5136 0.041 Uiso 1 1 calc R
H25B H 0.7036 1.3128 0.4849 0.041 Uiso 1 1 calc R
H25C H 0.6354 1.1902 0.4919 0.041 Uiso 1 1 calc R
C26 C 0.3437(3) 1.2064(3) 0.44524(11) 0.0321(5) Uani 1 1 d .
H26A H 0.4190 1.1430 0.4712 0.048 Uiso 1 1 calc R
H26B H 0.3150 1.1505 0.4202 0.048 Uiso 1 1 calc R
H26C H 0.2515 1.2647 0.4651 0.048 Uiso 1 1 calc R
C27 C 0.2264(3) 1.3682(3) 0.33219(11) 0.0300(5) Uani 1 1 d .
H27A H 0.1451 1.4623 0.3289 0.045 Uiso 1 1 calc R
H27B H 0.1852 1.3025 0.3519 0.045 Uiso 1 1 calc R
H27C H 0.2624 1.3359 0.2957 0.045 Uiso 1 1 calc R
C28 C 0.4113(3) 1.5652(2) 0.29976(10) 0.0256(5) Uani 1 1 d .
H28A H 0.4833 1.5230 0.2700 0.038 Uiso 1 1 calc R
H28B H 0.4248 1.6511 0.3093 0.038 Uiso 1 1 calc R
H28C H 0.3051 1.5887 0.2881 0.038 Uiso 1 1 calc R
C29 C 0.4864(3) 1.6278(2) 0.11869(10) 0.0257(5) Uani 1 1 d .
C30 C 0.3552(3) 1.6394(3) 0.08123(11) 0.0347(6) Uani 1 1 d .
H30A H 0.3985 1.5972 0.0468 0.052 Uiso 1 1 calc R
H30B H 0.2905 1.7390 0.0738 0.052 Uiso 1 1 calc R
H30C H 0.2924 1.5897 0.0990 0.052 Uiso 1 1 calc R
C31 C 0.5920(3) 1.6948(3) 0.08792(12) 0.0402(7) Uani 1 1 d .
H31A H 0.6764 1.6886 0.1116 0.060 Uiso 1 1 calc R
H31B H 0.5319 1.7940 0.0776 0.060 Uiso 1 1 calc R
H31C H 0.6348 1.6445 0.0550 0.060 Uiso 1 1 calc R
C32 C 0.4193(3) 1.7106(2) 0.16915(11) 0.0350(6) Uani 1 1 d .
H32A H 0.3478 1.6726 0.1885 0.053 Uiso 1 1 calc R
H32B H 0.3640 1.8101 0.1579 0.053 Uiso 1 1 calc R
H32C H 0.5033 1.7021 0.1934 0.053 Uiso 1 1 calc R
C33 C 0.3828(3) 1.1864(3) 0.06844(10) 0.0328(6) Uani 1 1 d .
H33A H 0.3356 1.1268 0.0529 0.049 Uiso 1 1 calc R
H33B H 0.4682 1.1908 0.0446 0.049 Uiso 1 1 calc R
H33C H 0.3053 1.2816 0.0714 0.049 Uiso 1 1 calc R
C34 C 0.1727(3) 1.1904(3) 0.17026(12) 0.0361(6) Uani 1 1 d .
H34A H 0.1383 1.2720 0.1438 0.054 Uiso 1 1 calc R
H34B H 0.1347 1.2206 0.2068 0.054 Uiso 1 1 calc R
H34C H 0.1322 1.1200 0.1604 0.054 Uiso 1 1 calc R
C35 C 0.3778(3) 1.0160(3) 0.26879(10) 0.0306(5) Uani 1 1 d .
H35A H 0.2656 1.0654 0.2708 0.046 Uiso 1 1 calc R
H35B H 0.4262 1.0460 0.2975 0.046 Uiso 1 1 calc R
H35C H 0.4028 0.9141 0.2738 0.046 Uiso 1 1 calc R
C36 C 0.7240(3) 0.9017(2) 0.23070(10) 0.0259(5) Uani 1 1 d .
H36A H 0.6904 0.9053 0.2691 0.039 Uiso 1 1 calc R
H36B H 0.8118 0.9323 0.2260 0.039 Uiso 1 1 calc R
H36C H 0.7552 0.8048 0.2196 0.039 Uiso 1 1 calc R
C37 C 0.7405(3) 1.6002(2) 0.32297(11) 0.0310(5) Uani 1 1 d .
H37A H 0.6651 1.6939 0.3302 0.046 Uiso 1 1 calc R
H37B H 0.7130 1.5689 0.2896 0.046 Uiso 1 1 calc R
H37C H 0.8436 1.6043 0.3183 0.046 Uiso 1 1 calc R
C38 C 0.8166(3) 1.5167(3) 0.44348(11) 0.0332(6) Uani 1 1 d .
H38A H 0.9104 1.5356 0.4338 0.050 Uiso 1 1 calc R
H38B H 0.8409 1.4369 0.4707 0.050 Uiso 1 1 calc R
H38C H 0.7386 1.6003 0.4586 0.050 Uiso 1 1 calc R
C39 C 0.9634(3) 0.9337(2) 0.12824(11) 0.0341(6) Uani 1 1 d .
H39A H 0.9749 0.9553 0.1656 0.051 Uiso 1 1 calc R
H39B H 1.0460 0.9459 0.1049 0.051 Uiso 1 1 calc R
H39C H 0.9696 0.8361 0.1281 0.051 Uiso 1 1 calc R
C40 C 0.7746(3) 1.0338(3) 0.02756(10) 0.0370(6) Uani 1 1 d .
H40A H 0.7848 0.9372 0.0215 0.055 Uiso 1 1 calc R
H40B H 0.8619 1.0528 0.0101 0.055 Uiso 1 1 calc R
H40C H 0.6779 1.1003 0.0119 0.055 Uiso 1 1 calc R
C41 C 0.5835(3) 0.9385(2) 0.39189(10) 0.0248(5) Uani 1 1 d .
C42 C 0.1797(3) 1.4995(3) 0.19396(11) 0.0350(6) Uani 1 1 d .
C1S C 1.0017(4) 1.5542(4) 0.04910(15) 0.0591(9) Uani 1 1 d .
H1SA H 1.0030 1.5922 0.0831 0.071 Uiso 1 1 calc R
C2S C 0.9523(3) 1.4453(4) 0.04662(15) 0.0546(9) Uani 1 1 d .
H2SA H 0.9192 1.4070 0.0790 0.065 Uiso 1 1 calc R
C3S C 0.9502(3) 1.3912(3) -0.00202(18) 0.0567(9) Uani 1 1 d .
H3SA H 0.9154 1.3153 -0.0036 0.068 Uiso 1 1 calc R

loop_
_atom_site_aniso_label
_atom_site_aniso_U_11
_atom_site_aniso_U_22
_atom_site_aniso_U_33
_atom_site_aniso_U_23
_atom_site_aniso_U_13
_atom_site_aniso_U_12
Hf1 0.01678(4) 0.01557(4) 0.01437(5) -0.00139(3) 0.00039(3) -0.00703(3)
Hf2 0.01456(4) 0.01586(4) 0.01487(5) -0.00102(3) -0.00035(3) -0.00549(3)
Si1 0.0267(3) 0.0175(2) 0.0221(3) -0.0026(2) -0.0021(2) -0.0101(2)
Si2 0.0216(3) 0.0197(3) 0.0210(3) -0.0039(2) 0.0028(2) -0.0056(2)
O1 0.0516(12) 0.0323(9) 0.0524(13) 0.0102(9) 0.0105(10) -0.0235(9)
O2 0.0317(11) 0.0660(15) 0.089(2) 0.0039(13) 0.0088(12) 0.0180(10)
O3 0.0178(7) 0.0186(6) 0.0175(8) -0.0016(5) 0.0002(6) -0.0074(5)
N1 0.0259(9) 0.0235(9) 0.0253(11) 0.0007(8) 0.0000(8) -0.0110(7)
N2 0.0218(9) 0.0240(9) 0.0279(11) -0.0011(8) -0.0005(8) -0.0051(7)
C1 0.0168(9) 0.0200(9) 0.0204(11) -0.0001(8) -0.0016(8) -0.0066(7)
C2 0.0181(9) 0.0211(9) 0.0178(11) -0.0020(8) -0.0002(8) -0.0070(7)
C3 0.0202(9) 0.0187(9) 0.0207(11) 0.0007(8) 0.0009(8) -0.0095(7)
C4 0.0197(9) 0.0197(9) 0.0228(11) -0.0006(8) -0.0031(8) -0.0111(8)
C5 0.0206(10) 0.0214(9) 0.0171(11) -0.0008(8) -0.0033(8) -0.0084(8)
C6 0.0250(10) 0.0183(9) 0.0187(11) -0.0051(8) 0.0027(8) -0.0075(8)
C7 0.0259(10) 0.0230(9) 0.0175(11) -0.0046(8) 0.0033(9) -0.0088(8)
C8 0.0256(11) 0.0262(10) 0.0201(12) -0.0082(9) 0.0076(9) -0.0115(9)
C9 0.0183(10) 0.0248(10) 0.0243(12) -0.0083(9) 0.0042(9) -0.0048(8)
C10 0.0192(9) 0.0177(9) 0.0218(11) -0.0049(8) 0.0003(8) -0.0024(7)
C11 0.0216(10) 0.0202(9) 0.0173(11) 0.0009(8) 0.0010(8) -0.0090(8)
C12 0.0220(10) 0.0212(9) 0.0199(11) -0.0002(8) 0.0001(8) -0.0110(8)
C13 0.0159(9) 0.0208(9) 0.0206(11) 0.0007(8) 0.0010(8) -0.0081(7)
C14 0.0193(9) 0.0211(9) 0.0183(11) -0.0006(8) 0.0035(8) -0.0089(8)
C15 0.0228(10) 0.0233(9) 0.0169(11) 0.0002(8) 0.0001(8) -0.0088(8)
C16 0.0239(10) 0.0162(8) 0.0192(11) -0.0049(8) -0.0007(8) -0.0088(8)
C17 0.0255(11) 0.0236(10) 0.0230(12) -0.0027(9) -0.0038(9) -0.0117(8)
C18 0.0221(10) 0.0274(10) 0.0287(13) -0.0035(9) -0.0008(9) -0.0144(9)
C19 0.0249(11) 0.0247(10) 0.0257(12) -0.0041(9) 0.0014(9) -0.0156(9)
C20 0.0231(10) 0.0175(8) 0.0202(11) -0.0013(8) -0.0006(8) -0.0108(8)
C21 0.0230(10) 0.0190(9) 0.0223(12) 0.0017(8) -0.0031(9) -0.0058(8)
C22 0.0333(12) 0.0274(11) 0.0288(14) 0.0078(10) -0.0034(10) -0.0097(10)
C23 0.0234(11) 0.0316(12) 0.0356(15) 0.0053(10) -0.0060(10) -0.0066(9)
C24 0.0401(14) 0.0194(10) 0.0368(15) -0.0036(10) -0.0093(11) -0.0060(10)
C25 0.0329(12) 0.0350(12) 0.0168(12) -0.0017(9) 0.0012(9) -0.0149(10)
C26 0.0336(13) 0.0374(13) 0.0305(14) -0.0079(11) 0.0107(11) -0.0194(11)
C27 0.0207(10) 0.0347(12) 0.0343(15) -0.0080(10) 0.0011(10) -0.0091(9)
C28 0.0270(11) 0.0207(9) 0.0246(12) -0.0006(9) -0.0024(9) -0.0038(8)
C29 0.0304(11) 0.0185(9) 0.0250(12) 0.0018(8) -0.0008(10) -0.0059(8)
C30 0.0345(13) 0.0288(11) 0.0325(15) 0.0078(10) -0.0068(11) -0.0034(10)
C31 0.0459(15) 0.0259(11) 0.0465(18) 0.0083(11) 0.0030(13) -0.0131(11)
C32 0.0433(14) 0.0191(10) 0.0357(15) -0.0023(10) 0.0000(12) -0.0034(10)
C33 0.0314(12) 0.0411(13) 0.0262(14) -0.0021(11) -0.0090(10) -0.0128(11)
C34 0.0235(11) 0.0426(14) 0.0459(17) -0.0068(12) -0.0016(11) -0.0156(10)
C35 0.0316(12) 0.0341(12) 0.0314(14) -0.0010(10) 0.0061(10) -0.0194(10)
C36 0.0294(11) 0.0220(10) 0.0240(12) 0.0039(9) -0.0030(9) -0.0075(9)
C37 0.0382(13) 0.0241(10) 0.0345(15) 0.0026(10) -0.0015(11) -0.0167(10)
C38 0.0411(14) 0.0294(11) 0.0329(15) -0.0051(10) -0.0078(11) -0.0162(11)
C39 0.0246(11) 0.0288(11) 0.0436(17) -0.0021(11) 0.0026(11) -0.0041(9)
C40 0.0417(14) 0.0424(14) 0.0257(14) -0.0107(11) 0.0077(11) -0.0137(12)
C41 0.0237(11) 0.0252(10) 0.0244(12) -0.0013(9) 0.0006(9) -0.0080(9)
C42 0.0294(12) 0.0332(12) 0.0337(15) 0.0035(11) 0.0001(11) -0.0026(10)
C1S 0.0370(16) 0.084(3) 0.053(2) -0.0187(19) -0.0031(15) -0.0162(17)
C2S 0.0326(15) 0.075(2) 0.052(2) 0.0215(18) -0.0037(14) -0.0193(15)
C3S 0.0350(15) 0.0437(16) 0.093(3) 0.0033(18) -0.0081(17) -0.0173(13)

loop_
_atom_type_symbol
_atom_type_description
_atom_type_scat_dispersion_real
_atom_type_scat_dispersion_imag
_atom_type_scat_source
C C 0.0033 0.0016 'International Tables Vol C Tables 4.2.6.8 and 6.1.1.4'
H H 0.0000 0.0000 'International Tables Vol C Tables 4.2.6.8 and 6.1.1.4'
N N 0.0061 0.0033 'International Tables Vol C Tables 4.2.6.8 and 6.1.1.4'
O O 0.0106 0.0060 'International Tables Vol C Tables 4.2.6.8 and 6.1.1.4'
Si Si 0.0817 0.0704 'International Tables Vol C Tables 4.2.6.8 and 6.1.1.4'
Hf Hf -0.5830 6.1852 'International Tables Vol C Tables 4.2.6.8 and 6.1.1.4'

loop_
_geom_angle_atom_site_label_1
_geom_angle_atom_site_label_2
_geom_angle_atom_site_label_3
_geom_angle
_geom_angle_site_symmetry_3
O3 Hf1 N1 100.66(7) .
O3 Hf1 C6 115.42(6) .
N1 Hf1 C6 127.52(7) .
O3 Hf1 C4 116.38(7) .
N1 Hf1 C4 127.56(7) .
C6 Hf1 C4 68.41(7) .
O3 Hf1 C3 86.23(7) .
N1 Hf1 C3 127.18(7) .
C6 Hf1 C3 93.42(7) .
C4 Hf1 C3 33.32(7) .
O3 Hf1 C10 84.78(6) .
N1 Hf1 C10 126.66(7) .
C6 Hf1 C10 33.72(7) .
C4 Hf1 C10 93.96(7) .
C3 Hf1 C10 106.03(7) .
O3 Hf1 C7 136.87(6) .
N1 Hf1 C7 94.24(7) .
C6 Hf1 C7 33.63(7) .
C4 Hf1 C7 83.47(7) .
C3 Hf1 C7 115.90(7) .
C10 Hf1 C7 54.53(7) .
O3 Hf1 C5 137.46(6) .
N1 Hf1 C5 94.89(7) .
C6 Hf1 C5 83.64(7) .
C4 Hf1 C5 32.94(7) .
C3 Hf1 C5 53.53(7) .
C10 Hf1 C5 116.43(7) .
C7 Hf1 C5 80.14(7) .
O3 Hf1 C9 84.97(6) .
N1 Hf1 C9 94.77(7) .
C6 Hf1 C9 54.78(7) .
C4 Hf1 C9 122.80(7) .
C3 Hf1 C9 138.04(7) .
C10 Hf1 C9 32.30(7) .
C7 Hf1 C9 53.39(7) .
C5 Hf1 C9 133.06(7) .
O3 Hf1 C8 113.82(7) .
N1 Hf1 C8 76.98(7) .
C6 Hf1 C8 54.53(7) .
C4 Hf1 C8 115.35(7) .
C3 Hf1 C8 146.74(7) .
C10 Hf1 C8 53.41(7) .
C7 Hf1 C8 31.97(7) .
C5 Hf1 C8 108.17(7) .
C9 Hf1 C8 31.74(7) .
O3 Hf1 C2 87.10(6) .
N1 Hf1 C2 95.25(7) .
C6 Hf1 C2 122.05(7) .
C4 Hf1 C2 54.00(7) .
C3 Hf1 C2 32.30(6) .
C10 Hf1 C2 138.09(7) .
C7 Hf1 C2 131.76(7) .
C5 Hf1 C2 51.98(7) .
C9 Hf1 C2 168.22(7) .
C8 Hf1 C2 158.56(7) .
O3 Hf1 C1 115.29(6) .
N1 Hf1 C1 78.40(7) .
C6 Hf1 C1 114.47(7) .
C4 Hf1 C1 53.23(6) .
C3 Hf1 C1 52.45(7) .
C10 Hf1 C1 146.14(7) .
C7 Hf1 C1 107.25(7) .
C5 Hf1 C1 30.94(6) .
C9 Hf1 C1 159.38(7) .
C8 Hf1 C1 128.03(7) .
C2 Hf1 C1 30.76(6) .
O3 Hf2 N2 101.07(7) .
O3 Hf2 C13 87.81(7) .
N2 Hf2 C13 128.57(7) .
O3 Hf2 C16 117.69(6) .
N2 Hf2 C16 125.35(7) .
C13 Hf2 C16 91.77(7) .
O3 Hf2 C14 119.00(6) .
N2 Hf2 C14 125.34(7) .
C13 Hf2 C14 33.43(7) .
C16 Hf2 C14 67.52(7) .
O3 Hf2 C20 86.27(6) .
N2 Hf2 C20 128.24(7) .
C13 Hf2 C20 102.63(7) .
C16 Hf2 C20 33.47(7) .
C14 Hf2 C20 92.03(7) .
O3 Hf2 C17 136.71(7) .
N2 Hf2 C17 91.75(7) .
C13 Hf2 C17 115.75(7) .
C16 Hf2 C17 33.67(7) .
C14 Hf2 C17 83.66(7) .
C20 Hf2 C17 54.58(7) .
O3 Hf2 C15 137.61(6) .
N2 Hf2 C15 92.72(7) .
C13 Hf2 C15 53.48(7) .
C16 Hf2 C15 83.77(7) .
C14 Hf2 C15 32.66(6) .
C20 Hf2 C15 115.79(7) .
C17 Hf2 C15 81.80(7) .
O3 Hf2 C19 83.91(7) .
N2 Hf2 C19 97.00(7) .
C13 Hf2 C19 134.42(7) .
C16 Hf2 C19 54.46(7) .
C14 Hf2 C19 121.29(7) .
C20 Hf2 C19 32.26(7) .
C17 Hf2 C19 53.37(7) .
C15 Hf2 C19 134.21(7) .
O3 Hf2 C18 111.57(7) .
N2 Hf2 C18 77.12(7) .
C13 Hf2 C18 145.52(7) .
C16 Hf2 C18 54.22(7) .
C14 Hf2 C18 115.31(7) .
C20 Hf2 C18 53.24(7) .
C17 Hf2 C18 31.91(7) .
C15 Hf2 C18 110.53(7) .
C19 Hf2 C18 31.60(7) .
O3 Hf2 C12 86.69(6) .
N2 Hf2 C12 97.08(7) .
C13 Hf2 C12 32.33(6) .
C16 Hf2 C12 120.73(7) .
C14 Hf2 C12 53.81(7) .
C20 Hf2 C12 134.65(7) .
C17 Hf2 C12 132.85(7) .
C15 Hf2 C12 51.68(7) .
C19 Hf2 C12 164.35(7) .
C18 Hf2 C12 161.50(7) .
O3 Hf2 C11 113.75(6) .
N2 Hf2 C11 78.63(7) .
C13 Hf2 C11 52.18(6) .
C16 Hf2 C11 114.19(7) .
C14 Hf2 C11 52.71(6) .
C20 Hf2 C11 144.33(7) .
C17 Hf2 C11 109.25(7) .
C15 Hf2 C11 30.69(6) .
C19 Hf2 C11 162.26(7) .
C18 Hf2 C11 131.65(7) .
C12 Hf2 C11 30.41(6) .
C38 Si1 C37 110.60(12) .
C38 Si1 C4 111.76(11) .
C37 Si1 C4 107.35(11) .
C38 Si1 C6 116.45(11) .
C37 Si1 C6 114.03(11) .
C4 Si1 C6 95.40(9) .
C40 Si2 C39 107.17(12) .
C40 Si2 C16 114.21(12) .
C39 Si2 C16 115.81(11) .
C40 Si2 C14 114.00(11) .
C39 Si2 C14 110.33(11) .
C16 Si2 C14 95.14(9) .
Hf2 O3 Hf1 175.91(8) .
C41 N1 Hf1 167.71(18) .
C42 N2 Hf2 172.4(2) .
C5 C1 C2 106.66(18) .
C5 C1 C21 125.1(2) .
C2 C1 C21 127.35(18) .
C5 C1 Hf1 68.82(11) .
C2 C1 Hf1 70.83(11) .
C21 C1 Hf1 133.50(14) .
C1 C2 C3 108.44(18) .
C1 C2 Hf1 78.41(12) .
C3 C2 Hf1 68.53(11) .
C4 C3 C2 109.02(19) .
C4 C3 Hf1 73.24(12) .
C2 C3 Hf1 79.17(12) .
C3 C4 C5 105.68(17) .
C3 C4 Si1 125.41(16) .
C5 C4 Si1 124.67(17) .
C3 C4 Hf1 73.44(12) .
C5 C4 Hf1 77.01(12) .
Si1 C4 Hf1 96.88(9) .
C1 C5 C4 110.09(19) .
C1 C5 Hf1 80.23(12) .
C4 C5 Hf1 70.04(12) .
C10 C6 C7 105.88(19) .
C10 C6 Si1 126.15(17) .
C7 C6 Si1 123.46(17) .
C10 C6 Hf1 74.56(11) .
C7 C6 Hf1 75.44(11) .
Si1 C6 Hf1 96.73(8) .
C8 C7 C6 108.9(2) .
C8 C7 C25 123.4(2) .
C6 C7 C25 127.3(2) .
C8 C7 Hf1 77.34(12) .
C6 C7 Hf1 70.93(11) .
C25 C7 Hf1 123.84(14) .
C7 C8 C9 108.0(2) .
C7 C8 C26 126.6(2) .
C9 C8 C26 125.1(2) .
C7 C8 Hf1 70.68(12) .
C9 C8 Hf1 73.15(12) .
C26 C8 Hf1 126.41(14) .
C8 C9 C10 108.2(2) .
C8 C9 C27 125.3(2) .
C10 C9 C27 126.3(2) .
C8 C9 Hf1 75.11(12) .
C10 C9 Hf1 70.65(11) .
C27 C9 Hf1 123.25(14) .
C9 C10 C6 108.9(2) .
C9 C10 C28 124.0(2) .
C6 C10 C28 127.0(2) .
C9 C10 Hf1 77.04(11) .
C6 C10 Hf1 71.72(11) .
C28 C10 Hf1 120.32(14) .
C12 C11 C15 106.83(18) .
C12 C11 C29 127.25(19) .
C15 C11 C29 125.2(2) .
C12 C11 Hf2 69.86(12) .
C15 C11 Hf2 69.06(12) .
C29 C11 Hf2 133.24(14) .
C11 C12 C13 108.89(19) .
C11 C12 Hf2 79.73(13) .
C13 C12 Hf2 68.18(12) .
C12 C13 C14 108.65(18) .
C12 C13 Hf2 79.49(12) .
C14 C13 Hf2 74.39(12) .
C13 C14 C15 105.66(17) .
C13 C14 Si2 125.18(16) .
C15 C14 Si2 124.87(16) .
C13 C14 Hf2 72.18(12) .
C15 C14 Hf2 77.48(12) .
Si2 C14 Hf2 97.47(9) .
C11 C15 C14 109.80(19) .
C11 C15 Hf2 80.25(13) .
C14 C15 Hf2 69.86(12) .
C20 C16 C17 106.15(18) .
C20 C16 Si2 126.03(16) .
C17 C16 Si2 123.67(17) .
C20 C16 Hf2 74.56(11) .
C17 C16 Hf2 74.71(11) .
Si2 C16 Hf2 98.19(8) .
C18 C17 C16 108.5(2) .
C18 C17 C33 122.8(2) .
C16 C17 C33 128.3(2) .
C18 C17 Hf2 77.71(13) .
C16 C17 Hf2 71.61(12) .
C33 C17 Hf2 122.56(15) .
C17 C18 C19 108.63(19) .
C17 C18 C34 125.9(2) .
C19 C18 C34 125.3(2) .
C17 C18 Hf2 70.38(12) .
C19 C18 Hf2 73.87(12) .
C34 C18 Hf2 125.68(16) .
C18 C19 C20 107.8(2) .
C18 C19 C35 125.8(2) .
C20 C19 C35 126.1(2) .
C18 C19 Hf2 74.53(13) .
C20 C19 Hf2 70.30(12) .
C35 C19 Hf2 126.10(15) .
C19 C20 C16 108.90(19) .
C19 C20 C36 123.4(2) .
C16 C20 C36 127.56(19) .
C19 C20 Hf2 77.44(12) .
C16 C20 Hf2 71.97(11) .
C36 C20 Hf2 120.64(14) .
C1 C21 C24 111.69(19) .
C1 C21 C22 112.53(18) .
C24 C21 C22 109.4(2) .
C1 C21 C23 105.86(18) .
C24 C21 C23 108.98(19) .
C22 C21 C23 108.25(19) .
C11 C29 C30 110.90(19) .
C11 C29 C32 112.77(19) .
C30 C29 C32 109.4(2) .
C11 C29 C31 107.00(18) .
C30 C29 C31 108.6(2) .
C32 C29 C31 108.0(2) .
N1 C41 O1 178.6(3) .
N2 C42 O2 179.0(4) .
C2S C1S C3S 119.6(3) 2_785
C3S C2S C1S 120.2(3) .
C2S C3S C1S 120.3(3) 2_785

loop_
_geom_bond_atom_site_label_1
_geom_bond_atom_site_label_2
_geom_bond_distance
_geom_bond_site_symmetry_2
Hf1 O3 1.9747(14) .
Hf1 N1 2.1035(19) .
Hf1 C6 2.4598(19) .
Hf1 C4 2.468(2) .
Hf1 C3 2.470(2) .
Hf1 C10 2.4970(19) .
Hf1 C7 2.519(2) .
Hf1 C5 2.558(2) .
Hf1 C9 2.579(2) .
Hf1 C8 2.604(2) .
Hf1 C2 2.607(2) .
Hf1 C1 2.704(2) .
Hf2 O3 1.9647(14) .
Hf2 N2 2.1034(18) .
Hf2 C13 2.461(2) .
Hf2 C16 2.4679(19) .
Hf2 C14 2.490(2) .
Hf2 C20 2.5018(19) .
Hf2 C17 2.509(2) .
Hf2 C15 2.589(2) .
Hf2 C19 2.594(2) .
Hf2 C18 2.602(2) .
Hf2 C12 2.606(2) .
Hf2 C11 2.732(2) .
Si1 C38 1.860(2) .
Si1 C37 1.861(2) .
Si1 C4 1.865(2) .
Si1 C6 1.880(2) .
Si2 C40 1.855(3) .
Si2 C39 1.860(2) .
Si2 C16 1.867(2) .
Si2 C14 1.866(2) .
O1 C41 1.190(3) .
O2 C42 1.182(3) .
N1 C41 1.169(3) .
N2 C42 1.173(3) .
C1 C5 1.411(3) .
C1 C2 1.412(3) .
C1 C21 1.517(3) .
C2 C3 1.419(3) .
C3 C4 1.416(3) .
C4 C5 1.428(3) .
C6 C10 1.438(3) .
C6 C7 1.441(3) .
C7 C8 1.413(3) .
C7 C25 1.505(3) .
C8 C9 1.418(3) .
C8 C26 1.497(3) .
C9 C10 1.414(3) .
C9 C27 1.499(3) .
C10 C28 1.510(3) .
C11 C12 1.405(3) .
C11 C15 1.415(3) .
C11 C29 1.523(3) .
C12 C13 1.418(3) .
C13 C14 1.424(3) .
C14 C15 1.431(3) .
C16 C20 1.431(3) .
C16 C17 1.442(3) .
C17 C18 1.408(3) .
C17 C33 1.507(3) .
C18 C19 1.415(3) .
C18 C34 1.497(3) .
C19 C20 1.418(3) .
C19 C35 1.491(3) .
C20 C36 1.503(3) .
C21 C24 1.525(3) .
C21 C22 1.530(3) .
C21 C23 1.541(3) .
C29 C30 1.529(3) .
C29 C32 1.531(3) .
C29 C31 1.540(4) .
C1S C2S 1.363(5) .
C1S C3S 1.377(5) 2_785
C2S C3S 1.359(5) .
C3S C1S 1.377(5) 2_785
